data_4329406
loop_
_publ_author_name
'Scott R. Daly'
'Brian J. Bellott'
'Mark A. Nesbit'
'Gregory S. Girolami'

_publ_section_title
;
 Synthesis and Structural Diversity of Barium
 (N,N-Dimethylamino)diboranates
;
_journal_name_full 'Inorganic Chemistry'
_journal_page_first 6449
_journal_page_last 6459
_journal_paper_doi 10.1021/ic2016879
_journal_volume 51
_journal_year 2012
_chemical_formula_sum 'C24 H64 B4 Ba N2 O10'
_chemical_formula_weight 721.35
_chemical_name_systematic
; 
 ? 
;
_space_group_IT_number 14
_symmetry_cell_setting monoclinic
_symmetry_space_group_name_Hall '-P 2ybc'
_symmetry_space_group_name_H-M 'P 1 21/c 1'
_atom_sites_solution_hydrogens geom
_atom_sites_solution_primary direct
_atom_sites_solution_secondary difmap
_audit_creation_method SHELXL-97
_cell_angle_alpha 90.00
_cell_angle_beta 92.031(3)
_cell_angle_gamma 90.00
_cell_formula_units_Z 2
_cell_length_a 9.6288(6)
_cell_length_b 10.7092(7)
_cell_length_c 17.7185(13)
_cell_measurement_temperature 193(2)
_cell_volume 1825.9(2)
_computing_structure_refinement 'SHELXL-97 (Sheldrick, 1997)'
_computing_structure_solution 'SHELXS-97 (Sheldrick, 1990)'
_diffrn_ambient_temperature 193(2)
_diffrn_measured_fraction_theta_full 0.995
_diffrn_measured_fraction_theta_max 0.995
_diffrn_radiation_monochromator graphite
_diffrn_radiation_source 'fine-focus sealed tube'
_diffrn_radiation_type MoK\a
_diffrn_radiation_wavelength 0.71073
_diffrn_reflns_av_R_equivalents 0.1960
_diffrn_reflns_av_sigmaI/netI 0.0633
_diffrn_reflns_limit_h_max 12
_diffrn_reflns_limit_h_min -12
_diffrn_reflns_limit_k_max 13
_diffrn_reflns_limit_k_min -13
_diffrn_reflns_limit_l_max 22
_diffrn_reflns_limit_l_min -22
_diffrn_reflns_number 34524
_diffrn_reflns_theta_full 27.16
_diffrn_reflns_theta_max 27.16
_diffrn_reflns_theta_min 2.12
_exptl_absorpt_coefficient_mu 1.134
_exptl_absorpt_correction_T_max 27.26
_exptl_absorpt_correction_T_min 2.12
_exptl_crystal_density_diffrn 1.312
_exptl_crystal_F_000 756
_exptl_crystal_size_max 0.56
_exptl_crystal_size_mid 0.18
_exptl_crystal_size_min 0.16
_refine_diff_density_max 1.604
_refine_diff_density_min -1.189
_refine_diff_density_rms 0.124
_refine_ls_extinction_method none
_refine_ls_goodness_of_fit_ref 1.023
_refine_ls_hydrogen_treatment mixed
_refine_ls_matrix_type full
_refine_ls_number_parameters 246
_refine_ls_number_reflns 4043
_refine_ls_number_restraints 106
_refine_ls_restrained_S_all 1.026
_refine_ls_R_factor_all 0.0594
_refine_ls_R_factor_gt 0.0458
_refine_ls_shift/su_max 0.000
_refine_ls_shift/su_mean 0.000
_refine_ls_structure_factor_coef Fsqd
_refine_ls_weighting_details 'calc w=1/[\s^2^(Fo^2^)+(0.0822P)^2^+0.2617P] where P=(Fo^2^+2Fc^2^)/3'
_refine_ls_weighting_scheme calc
_refine_ls_wR_factor_gt 0.1232
_refine_ls_wR_factor_ref 0.1344
_reflns_number_gt 2843
_reflns_number_total 4043
_reflns_threshold_expression >2sigma(I)
_cod_data_source_file ic2016879_si_002_09.cif
_cod_data_source_block ba54l_14_abscor
_cod_database_code 4329406

loop_
_symmetry_equiv_pos_as_xyz
'x, y, z'
'-x, y+1/2, -z+1/2'
'-x, -y, -z'
'x, -y-1/2, z-1/2'

loop_
_atom_site_label
_atom_site_type_symbol
_atom_site_fract_x
_atom_site_fract_y
_atom_site_fract_z
_atom_site_U_iso_or_equiv
_atom_site_adp_type
_atom_site_occupancy
_atom_site_symmetry_multiplicity
_atom_site_calc_flag
_atom_site_refinement_flags
_atom_site_disorder_assembly
_atom_site_disorder_group
Ba1 Ba 0.5000 0.5000 0.0000 0.02866(13) Uani 1 2 d S . .
O1 O 0.7955(3) 0.5432(5) 0.0193(2) 0.0741(9) Uani 1 1 d . . .
C10A C 0.8491(13) 0.4783(16) 0.0923(10) 0.071(4) Uani 0.502(10) 1 d P A 1
H10A H 0.8370 0.3868 0.0873 0.085 Uiso 0.502(10) 1 calc PR A 1
H10B H 0.9493 0.4958 0.1008 0.085 Uiso 0.502(10) 1 calc PR A 1
C11A C 0.7734(12) 0.5228(15) 0.1557(8) 0.066(4) Uani 0.502(10) 1 d P A 1
H11A H 0.7670 0.6151 0.1558 0.080 Uiso 0.502(10) 1 calc PR A 1
H11B H 0.8167 0.4943 0.2042 0.080 Uiso 0.502(10) 1 calc PR A 1
C10B C 0.8501(13) 0.5601(14) 0.0961(8) 0.064(3) Uani 0.498(10) 1 d P A 2
H10C H 0.8184 0.6401 0.1176 0.077 Uiso 0.498(10) 1 calc PR A 2
H10D H 0.9530 0.5579 0.0983 0.077 Uiso 0.498(10) 1 calc PR A 2
C11B C 0.7892(15) 0.4485(14) 0.1374(9) 0.064(3) Uani 0.498(10) 1 d P A 2
H11C H 0.8096 0.3704 0.1101 0.077 Uiso 0.498(10) 1 calc PR A 2
H11D H 0.8318 0.4424 0.1890 0.077 Uiso 0.498(10) 1 calc PR A 2
O2 O 0.6367(4) 0.4652(4) 0.14168(19) 0.0601(8) Uani 1 1 d . . .
C12 C 0.5555(11) 0.4999(4) 0.2059(4) 0.083(3) Uani 1 1 d . A .
H12A H 0.4852 0.4343 0.2141 0.100 Uiso 1 1 calc R . .
H12B H 0.6177 0.5033 0.2516 0.100 Uiso 1 1 calc R . .
C13 C 0.4873(6) 0.6161(6) 0.1970(3) 0.0874(15) Uani 1 1 d . . .
H13A H 0.4286 0.6314 0.2408 0.105 Uiso 1 1 calc R A .
H13B H 0.5572 0.6838 0.1954 0.105 Uiso 1 1 calc R . .
O3 O 0.4056(3) 0.6175(3) 0.13131(15) 0.0651(8) Uani 1 1 d D A .
C14A C 0.3635(15) 0.7460(7) 0.1347(6) 0.074(4) Uani 0.502(10) 1 d PDU A 1
H14A H 0.4438 0.8009 0.1471 0.089 Uiso 0.502(10) 1 calc PR A 1
H14B H 0.2920 0.7582 0.1728 0.089 Uiso 0.502(10) 1 calc PR A 1
C15A C 0.3064(11) 0.7712(14) 0.0580(5) 0.088(5) Uani 0.502(10) 1 d PDU A 1
H15A H 0.2222 0.7193 0.0493 0.105 Uiso 0.502(10) 1 calc PR A 1
H15B H 0.2773 0.8597 0.0552 0.105 Uiso 0.502(10) 1 calc PR A 1
C14B C 0.3077(9) 0.7173(7) 0.1115(6) 0.051(3) Uani 0.498(10) 1 d PDU A 2
H14C H 0.2720 0.7550 0.1580 0.062 Uiso 0.498(10) 1 calc PR A 2
H14D H 0.2280 0.6831 0.0814 0.062 Uiso 0.498(10) 1 calc PR A 2
C15B C 0.3797(10) 0.8139(8) 0.0671(4) 0.047(2) Uani 0.498(10) 1 d PDU A 2
H15C H 0.3208 0.8886 0.0585 0.057 Uiso 0.498(10) 1 calc PR A 2
H15D H 0.4690 0.8391 0.0920 0.057 Uiso 0.498(10) 1 calc PR A 2
O4 O 0.4008(3) 0.7471(3) -0.00213(16) 0.0685(9) Uani 1 1 d D . .
C16A C 0.4923(11) 0.8451(8) -0.0229(6) 0.070(4) Uani 0.502(10) 1 d PDU A 1
H16A H 0.5678 0.8580 0.0157 0.085 Uiso 0.502(10) 1 calc PR A 1
H16B H 0.4419 0.9246 -0.0317 0.085 Uiso 0.502(10) 1 calc PR A 1
C17A C 0.5457(11) 0.7938(8) -0.0936(6) 0.068(4) Uani 0.502(10) 1 d PDU A 1
H17A H 0.4661 0.7696 -0.1273 0.082 Uiso 0.502(10) 1 calc PR A 1
H17B H 0.5980 0.8599 -0.1194 0.082 Uiso 0.502(10) 1 calc PR A 1
C16B C 0.4584(11) 0.8225(13) -0.0608(8) 0.091(4) Uani 0.498(10) 1 d PDU A 2
H16C H 0.4342 0.9107 -0.0509 0.109 Uiso 0.498(10) 1 calc PR A 2
H16D H 0.4115 0.7988 -0.1093 0.109 Uiso 0.498(10) 1 calc PR A 2
C17B C 0.6086(13) 0.8157(7) -0.0704(9) 0.075(4) Uani 0.498(10) 1 d PDU A 2
H17C H 0.6360 0.8654 -0.1146 0.090 Uiso 0.498(10) 1 calc PR A 2
H17D H 0.6601 0.8468 -0.0248 0.090 Uiso 0.498(10) 1 calc PR A 2
O5 O 0.6350(3) 0.6868(3) -0.0818(2) 0.0695(9) Uani 1 1 d D . .
C18 C 0.7867(6) 0.6746(7) -0.0820(4) 0.108(2) Uani 1 1 d . A .
H18A H 0.8102 0.6054 -0.1164 0.129 Uiso 1 1 calc R . .
H18B H 0.8258 0.7523 -0.1029 0.129 Uiso 1 1 calc R . .
C19 C 0.8520(5) 0.6516(6) -0.0100(4) 0.099(2) Uani 1 1 d . A .
H19A H 0.9534 0.6415 -0.0150 0.119 Uiso 1 1 calc R . .
H19B H 0.8360 0.7228 0.0243 0.119 Uiso 1 1 calc R . .
N1 N 0.8927(4) 0.9843(3) 0.1595(3) 0.0439(9) Uani 1 1 d . . .
B1 B 0.7507(4) 0.9121(4) 0.1625(3) 0.0540(11) Uani 1 1 d . . .
H11 H 0.6741 0.9723 0.1640 0.081 Uiso 1 1 calc R . .
H12 H 0.7508 0.8597 0.2078 0.081 Uiso 1 1 calc R . .
H13 H 0.7387 0.8595 0.1175 0.081 Uiso 1 1 calc R . .
B2 B 1.0260(6) 0.8993(6) 0.1590(4) 0.090(2) Uani 1 1 d . . .
H21 H 1.0307 0.8481 0.2049 0.135 Uiso 1 1 calc R . .
H22 H 1.1090 0.9520 0.1574 0.135 Uiso 1 1 calc R . .
H23 H 1.0212 0.8449 0.1145 0.135 Uiso 1 1 calc R . .
C1 C 0.9054(5) 1.0750(5) 0.2201(3) 0.0771(14) Uani 1 1 d . . .
H1A H 0.8318 1.1378 0.2137 0.116 Uiso 1 1 calc R . .
H1B H 0.9963 1.1159 0.2188 0.116 Uiso 1 1 calc R . .
H1C H 0.8965 1.0327 0.2687 0.116 Uiso 1 1 calc R . .
C2 C 0.8893(6) 1.0541(8) 0.0861(4) 0.105(2) Uani 1 1 d . . .
H2A H 0.9787 1.0961 0.0799 0.158 Uiso 1 1 calc R . .
H2B H 0.8148 1.1165 0.0861 0.158 Uiso 1 1 calc R . .
H2C H 0.8723 0.9955 0.0443 0.158 Uiso 1 1 calc R . .

loop_
_atom_site_aniso_label
_atom_site_aniso_U_11
_atom_site_aniso_U_22
_atom_site_aniso_U_33
_atom_site_aniso_U_23
_atom_site_aniso_U_13
_atom_site_aniso_U_12
Ba1 0.02698(18) 0.03004(19) 0.02890(19) -0.00179(9) 0.00035(11) 0.00143(9)
O1 0.0374(17) 0.109(2) 0.076(2) 0.001(3) 0.0007(16) -0.008(2)
C10A 0.032(5) 0.095(13) 0.085(10) -0.002(10) -0.018(6) 0.018(6)
C11A 0.041(6) 0.091(11) 0.066(8) -0.004(7) -0.023(5) 0.000(6)
C10B 0.048(5) 0.054(7) 0.088(8) -0.023(6) -0.023(5) 0.000(5)
C11B 0.067(8) 0.056(8) 0.068(9) -0.001(7) -0.023(7) 0.005(6)
O2 0.053(2) 0.0825(17) 0.0435(17) 0.0036(17) -0.0137(14) 0.0022(18)
C12 0.122(7) 0.095(6) 0.032(3) -0.0019(19) -0.005(3) 0.012(3)
C13 0.101(4) 0.105(4) 0.057(3) -0.018(3) 0.021(3) -0.002(3)
O3 0.093(2) 0.0683(19) 0.0344(14) 0.0000(14) 0.0122(14) 0.0259(16)
C14A 0.104(9) 0.064(7) 0.055(7) -0.030(5) 0.023(6) -0.015(6)
C15A 0.088(9) 0.091(10) 0.082(8) -0.043(7) -0.027(7) 0.051(8)
C14B 0.057(6) 0.043(5) 0.054(7) -0.032(5) 0.000(5) 0.011(5)
C15B 0.039(5) 0.039(5) 0.063(6) -0.019(4) -0.018(4) 0.006(4)
O4 0.103(3) 0.0460(16) 0.0579(18) 0.0118(14) 0.0179(16) 0.0282(16)
C16A 0.101(10) 0.036(5) 0.070(6) -0.003(5) -0.060(6) 0.014(4)
C17A 0.080(9) 0.044(6) 0.080(9) 0.033(6) -0.016(6) -0.037(6)
C16B 0.081(8) 0.057(7) 0.131(12) 0.031(8) -0.040(8) 0.000(6)
C17B 0.108(10) 0.038(5) 0.082(9) -0.005(6) 0.026(8) -0.018(6)
O5 0.068(2) 0.0542(19) 0.087(3) 0.0143(19) 0.0116(18) -0.0188(16)
C18 0.076(4) 0.160(6) 0.088(4) 0.014(4) 0.016(3) -0.066(4)
C19 0.057(3) 0.120(5) 0.121(5) -0.033(4) 0.016(3) -0.030(3)
N1 0.0372(19) 0.049(2) 0.046(2) -0.0089(14) -0.0003(16) 0.0039(12)
B1 0.049(3) 0.055(3) 0.058(3) -0.006(2) 0.004(2) 0.005(2)
B2 0.054(3) 0.078(4) 0.138(6) -0.047(4) -0.013(3) 0.014(3)
C1 0.067(3) 0.081(4) 0.084(3) -0.038(3) 0.000(3) -0.003(3)
C2 0.063(4) 0.168(6) 0.086(4) 0.048(5) 0.011(3) -0.017(4)

loop_
_atom_type_symbol
_atom_type_description
_atom_type_scat_dispersion_real
_atom_type_scat_dispersion_imag
_atom_type_scat_source
C C 0.0033 0.0016 'International Tables Vol C Tables 4.2.6.8 and 6.1.1.4'
H H 0.0000 0.0000 'International Tables Vol C Tables 4.2.6.8 and 6.1.1.4'
B B 0.0013 0.0007 'International Tables Vol C Tables 4.2.6.8 and 6.1.1.4'
N N 0.0061 0.0033 'International Tables Vol C Tables 4.2.6.8 and 6.1.1.4'
O O 0.0106 0.0060 'International Tables Vol C Tables 4.2.6.8 and 6.1.1.4'
Ba Ba -0.3244 2.2819 'International Tables Vol C Tables 4.2.6.8 and 6.1.1.4'

loop_
_geom_angle_atom_site_label_1
_geom_angle_atom_site_label_2
_geom_angle_atom_site_label_3
_geom_angle
_geom_angle_site_symmetry_1
_geom_angle_site_symmetry_3
O4 Ba1 O4 180.0 . 3_665
O4 Ba1 O5 120.83(9) . 3_665
O4 Ba1 O5 59.17(9) 3_665 3_665
O4 Ba1 O5 59.17(9) . .
O4 Ba1 O5 120.83(9) 3_665 .
O5 Ba1 O5 180.0 3_665 .
O4 Ba1 O2 106.50(10) . .
O4 Ba1 O2 73.50(10) 3_665 .
O5 Ba1 O2 69.95(11) 3_665 .
O5 Ba1 O2 110.05(11) . .
O4 Ba1 O2 73.50(10) . 3_665
O4 Ba1 O2 106.50(10) 3_665 3_665
O5 Ba1 O2 110.05(11) 3_665 3_665
O5 Ba1 O2 69.95(11) . 3_665
O2 Ba1 O2 180.0 . 3_665
O4 Ba1 O3 58.19(8) . .
O4 Ba1 O3 121.81(8) 3_665 .
O5 Ba1 O3 74.00(9) 3_665 .
O5 Ba1 O3 106.00(9) . .
O2 Ba1 O3 58.58(10) . .
O2 Ba1 O3 121.42(10) 3_665 .
O4 Ba1 O3 121.81(8) . 3_665
O4 Ba1 O3 58.19(8) 3_665 3_665
O5 Ba1 O3 106.00(9) 3_665 3_665
O5 Ba1 O3 74.00(9) . 3_665
O2 Ba1 O3 121.42(10) . 3_665
O2 Ba1 O3 58.58(10) 3_665 3_665
O3 Ba1 O3 180.0 . 3_665
O4 Ba1 O1 79.45(12) . 3_665
O4 Ba1 O1 100.55(12) 3_665 3_665
O5 Ba1 O1 58.43(11) 3_665 3_665
O5 Ba1 O1 121.57(11) . 3_665
O2 Ba1 O1 120.73(11) . 3_665
O2 Ba1 O1 59.27(11) 3_665 3_665
O3 Ba1 O1 79.90(11) . 3_665
O3 Ba1 O1 100.10(11) 3_665 3_665
O4 Ba1 O1 100.55(12) . .
O4 Ba1 O1 79.45(12) 3_665 .
O5 Ba1 O1 121.57(11) 3_665 .
O5 Ba1 O1 58.43(11) . .
O2 Ba1 O1 59.27(11) . .
O2 Ba1 O1 120.73(11) 3_665 .
O3 Ba1 O1 100.10(11) . .
O3 Ba1 O1 79.90(11) 3_665 .
O1 Ba1 O1 180.0 3_665 .
C19 O1 C10B 96.4(7) . .
C19 O1 C10A 124.5(7) . .
C19 O1 Ba1 119.1(3) . .
C10B O1 Ba1 116.9(6) . .
C10A O1 Ba1 109.0(6) . .
C11A C10A O1 109.9(10) . .
C10A C11A O2 101.8(12) . .
O1 C10B C11B 102.7(10) . .
O2 C11B C10B 109.1(11) . .
C12 O2 C11A 105.3(7) . .
C12 O2 C11B 129.2(8) . .
C12 O2 Ba1 114.7(4) . .
C11A O2 Ba1 118.9(6) . .
C11B O2 Ba1 113.8(6) . .
C13 C12 O2 113.5(5) . .
O3 C13 C12 110.6(5) . .
C13 O3 C14A 97.4(6) . .
C13 O3 C14B 123.6(5) . .
C13 O3 Ba1 119.9(3) . .
C14A O3 Ba1 124.1(4) . .
C14B O3 Ba1 110.6(5) . .
O3 C14A C15A 103.5(9) . .
O4 C15A C14A 115.0(8) . .
O3 C14B C15B 109.1(7) . .
O4 C15B C14B 100.9(6) . .
C15B O4 C16B 113.9(8) . .
C16A O4 C15A 117.9(8) . .
C16A O4 Ba1 118.9(5) . .
C15B O4 Ba1 120.9(4) . .
C16B O4 Ba1 113.4(6) . .
C15A O4 Ba1 112.3(6) . .
O4 C16A C17A 100.5(7) . .
O5 C17A C16A 113.4(8) . .
O4 C16B C17B 117.5(8) . .
O5 C17B C16B 104.4(10) . .
C17B O5 C18 105.7(6) . .
C17A O5 C18 131.2(6) . .
C17B O5 Ba1 122.0(5) . .
C17A O5 Ba1 110.8(5) . .
C18 O5 Ba1 114.6(3) . .
C19 C18 O5 114.9(5) . .
O1 C19 C18 108.2(4) . .
C1 N1 C2 107.9(5) . .
C1 N1 B2 110.2(4) . .
C2 N1 B2 106.0(5) . .
C1 N1 B1 110.8(4) . .
C2 N1 B1 106.3(4) . .
B2 N1 B1 115.2(3) . .

loop_
_geom_bond_atom_site_label_1
_geom_bond_atom_site_label_2
_geom_bond_distance
_geom_bond_site_symmetry_2
Ba1 O4 2.813(3) .
Ba1 O4 2.813(3) 3_665
Ba1 O5 2.815(3) 3_665
Ba1 O5 2.815(3) .
Ba1 O2 2.818(3) .
Ba1 O2 2.818(3) 3_665
Ba1 O3 2.824(2) .
Ba1 O3 2.824(2) 3_665
Ba1 O1 2.891(3) 3_665
Ba1 O1 2.891(3) .
O1 C19 1.390(7) .
O1 C10B 1.453(14) .
O1 C10A 1.542(17) .
C10A C11A 1.44(2) .
C11A O2 1.466(13) .
C10B C11B 1.53(2) .
C11B O2 1.484(16) .
O2 C12 1.452(9) .
C12 C13 1.414(7) .
C13 O3 1.382(6) .
O3 C14A 1.437(7) .
O3 C14B 1.460(6) .
C14A C15A 1.472(8) .
C15A O4 1.448(7) .
C14B C15B 1.485(8) .
C15B O4 1.441(6) .
O4 C16A 1.427(7) .
O4 C16B 1.442(7) .
C16A C17A 1.476(9) .
C17A O5 1.444(7) .
C16B C17B 1.464(9) .
C17B O5 1.419(7) .
O5 C18 1.466(7) .
C18 C19 1.425(8) .
N1 C1 1.449(6) .
N1 C2 1.500(7) .
N1 B2 1.574(6) .
N1 B1 1.574(6) .
